data_4037911
loop_
_publ_author_name
'Bian, Qilong'
'Wu, Cunluo'
'Yuan, Jiangpei'
'Shi, Zuodong'
'Ding, Tao'
'Huang, Yongwei'
'Xu, Yuanqing'
'Xu, Hao'

_publ_section_title
;
 Iron Nitrate-Mediated Selective Synthesis of 3-Acyl-1,2,4-Oxadiazoles
 from Alkynes and Nitriles: The Dual Roles of Iron Nitrate.
;
_journal_name_full 'The Journal of organic chemistry'
_journal_paper_doi 10.1021/acs.joc.9b03070
_journal_year 2020
_chemical_formula_moiety 'C15 H10 N2 O2'
_chemical_formula_sum 'C15 H10 N2 O2'
_chemical_formula_weight 250.25
_space_group_crystal_system monoclinic
_space_group_IT_number 14
_space_group_name_Hall '-P 2yn'
_space_group_name_H-M_alt 'P 1 21/n 1'
_atom_sites_solution_hydrogens geom
_atom_sites_solution_primary dual
_audit_creation_date 2019-11-21
_audit_creation_method
;
Olex2 1.2
(compiled 2018.05.29 svn.r3508 for OlexSys, GUI svn.r5506)
;
_cell_angle_alpha 90
_cell_angle_beta 100.195(18)
_cell_angle_gamma 90
_cell_formula_units_Z 4
_cell_length_a 4.947(6)
_cell_length_b 21.64(3)
_cell_length_c 11.754(14)
_cell_measurement_reflns_used 1223
_cell_measurement_temperature 273.15
_cell_measurement_theta_max 20.136
_cell_measurement_theta_min 2.578
_cell_volume 1238(3)
_computing_cell_refinement 'SAINT V8.38A (?, 2016)'
_computing_data_reduction 'SAINT V8.38A (?, 2016)'
_computing_molecular_graphics 'Olex2 (Dolomanov et al., 2009)'
_computing_publication_material 'Olex2 (Dolomanov et al., 2009)'
_computing_structure_refinement 'ShelXL (Sheldrick, 2015)'
_computing_structure_solution 'ShelXT (Sheldrick, 2015)'
_diffrn_ambient_temperature 273.15
_diffrn_measured_fraction_theta_full 0.997
_diffrn_measured_fraction_theta_max 0.942
_diffrn_measurement_device_type 'X-ray single crystal diffractometer'
_diffrn_radiation_type MoK\a
_diffrn_radiation_wavelength 0.71073
_diffrn_reflns_av_R_equivalents 0.0340
_diffrn_reflns_av_unetI/netI 0.0531
_diffrn_reflns_Laue_measured_fraction_full 0.997
_diffrn_reflns_Laue_measured_fraction_max 0.942
_diffrn_reflns_limit_h_max 6
_diffrn_reflns_limit_h_min -4
_diffrn_reflns_limit_k_max 27
_diffrn_reflns_limit_k_min -24
_diffrn_reflns_limit_l_max 15
_diffrn_reflns_limit_l_min -15
_diffrn_reflns_number 7852
_diffrn_reflns_point_group_measured_fraction_full 0.997
_diffrn_reflns_point_group_measured_fraction_max 0.942
_diffrn_reflns_theta_full 25.242
_diffrn_reflns_theta_max 28.399
_diffrn_reflns_theta_min 1.882
_exptl_absorpt_coefficient_mu 0.091
_exptl_absorpt_correction_T_max 0.7457
_exptl_absorpt_correction_T_min 0.6789
_exptl_absorpt_correction_type multi-scan
_exptl_absorpt_process_details
;
SADABS-2016/2 (Bruker,2016/2) was used for absorption correction.
wR2(int) was 0.0516 before and 0.0423 after correction.
The Ratio of minimum to maximum transmission is 0.9104.
The \l/2 correction factor is Not present.
;
_exptl_crystal_colour colourless
_exptl_crystal_colour_primary colourless
_exptl_crystal_density_diffrn 1.342
_exptl_crystal_description block
_exptl_crystal_F_000 520
_exptl_crystal_size_max 0.36
_exptl_crystal_size_mid 0.3
_exptl_crystal_size_min 0.3
_refine_diff_density_max 0.226
_refine_diff_density_min -0.127
_refine_diff_density_rms 0.032
_refine_ls_extinction_method none
_refine_ls_goodness_of_fit_ref 1.015
_refine_ls_hydrogen_treatment constr
_refine_ls_matrix_type full
_refine_ls_number_parameters 172
_refine_ls_number_reflns 2931
_refine_ls_number_restraints 1
_refine_ls_restrained_S_all 1.016
_refine_ls_R_factor_all 0.1252
_refine_ls_R_factor_gt 0.0509
_refine_ls_shift/su_max 0.000
_refine_ls_shift/su_mean 0.000
_refine_ls_structure_factor_coef Fsqd
_refine_ls_weighting_details 'w=1/[\s^2^(Fo^2^)+(0.0558P)^2^+0.0999P] where P=(Fo^2^+2Fc^2^)/3'
_refine_ls_weighting_scheme calc
_refine_ls_wR_factor_gt 0.1173
_refine_ls_wR_factor_ref 0.1462
_reflns_Friedel_coverage 0.000
_reflns_number_gt 1404
_reflns_number_total 2931
_reflns_threshold_expression 'I > 2\s(I)'
_cod_data_source_file jo9b03070_si_002.cif
_cod_data_source_block mpt11761_0m
_cod_database_code 4037911
_shelx_shelxl_version_number 2014/7
_shelx_space_group_comment
;
The symmetry employed for this shelxl refinement is uniquely defined
by the following loop, which should always be used as a source of
symmetry information in preference to the above space-group names.
They are only intended as comments.
;
_shelx_estimated_absorpt_t_max 0.973
_shelx_estimated_absorpt_t_min 0.968
_olex2_refinement_description
;
1. Fixed Uiso
 At 1.2 times of:
  All C(H) groups
2. Rigid bond restraints
 C005, C006
 with sigma for 1-2 distances of 0.001 and sigma for 1-3 distances of 0.001
3.a Aromatic/amide H refined with riding coordinates:
 C009(H009), C00A(H00A), C00C(H00C), C00D(H00D), C00E(H00E), C00F(H00F),
 C00G(H00G), C00H(H00H), C00I(H00I), C00J(H00J)
;
_olex2_submission_original_sample_id xh
_olex2_submission_special_instructions 'No special instructions were received'

loop_
_space_group_symop_operation_xyz
'x, y, z'
'-x+1/2, y+1/2, -z+1/2'
'-x, -y, -z'
'x-1/2, -y-1/2, z-1/2'

loop_
_atom_site_label
_atom_site_type_symbol
_atom_site_fract_x
_atom_site_fract_y
_atom_site_fract_z
_atom_site_U_iso_or_equiv
_atom_site_adp_type
_atom_site_occupancy
_atom_site_site_symmetry_order
_atom_site_calc_flag
_atom_site_refinement_flags_posn
_atom_site_refinement_flags_adp
_atom_site_refinement_flags_occupancy
_atom_site_disorder_assembly
_atom_site_disorder_group
O001 O 0.6009(3) 0.32725(7) 0.43828(12) 0.0781(5) Uani 1 1 d . . . . .
N002 N 0.6219(4) 0.34261(8) 0.25419(14) 0.0645(5) Uani 1 1 d . . . . .
O003 O 0.2339(4) 0.40796(9) 0.10500(15) 0.1006(6) Uani 1 1 d . . . . .
N004 N 0.4093(4) 0.37517(9) 0.39759(16) 0.0782(6) Uani 1 1 d . . . . .
C005 C 0.9196(4) 0.26170(10) 0.36157(17) 0.0585(5) Uani 1 1 d . U . . .
C006 C 0.7168(4) 0.31119(10) 0.34723(18) 0.0606(5) Uani 1 1 d . U . . .
C007 C 0.4355(4) 0.38083(10) 0.29090(19) 0.0642(6) Uani 1 1 d . . . . .
C008 C 0.0949(4) 0.47313(10) 0.24543(19) 0.0626(6) Uani 1 1 d . . . . .
C009 C 1.0449(5) 0.24640(11) 0.26833(18) 0.0664(6) Uani 1 1 d . . . . .
H009 H 0.9988 0.2678 0.1990 0.080 Uiso 1 1 calc R . . . .
C00A C 0.9879(4) 0.22840(11) 0.46353(18) 0.0674(6) Uani 1 1 d . . . . .
H00A H 0.9042 0.2376 0.5264 0.081 Uiso 1 1 calc R . . . .
C00B C 0.2529(4) 0.42100(11) 0.2064(2) 0.0684(6) Uani 1 1 d . . . . .
C00C C 1.1793(5) 0.18183(11) 0.47168(19) 0.0706(6) Uani 1 1 d . . . . .
H00C H 1.2246 0.1597 0.5402 0.085 Uiso 1 1 calc R . . . .
C00D C 1.3034(5) 0.16785(11) 0.3800(2) 0.0712(6) Uani 1 1 d . . . . .
H00D H 1.4340 0.1365 0.3866 0.085 Uiso 1 1 calc R . . . .
C00E C 1.2364(5) 0.19983(11) 0.2780(2) 0.0732(6) Uani 1 1 d . . . . .
H00E H 1.3204 0.1900 0.2156 0.088 Uiso 1 1 calc R . . . .
C00F C -0.1250(5) 0.49567(12) 0.1669(2) 0.0792(7) Uani 1 1 d . . . . .
H00F H -0.1694 0.4777 0.0941 0.095 Uiso 1 1 calc R . . . .
C00G C 0.1595(5) 0.50142(12) 0.3514(2) 0.0808(7) Uani 1 1 d . . . . .
H00G H 0.3076 0.4871 0.4049 0.097 Uiso 1 1 calc R . . . .
C00H C 0.0064(7) 0.55111(13) 0.3795(3) 0.0971(8) Uani 1 1 d . . . . .
H00H H 0.0532 0.5700 0.4514 0.117 Uiso 1 1 calc R . . . .
C00I C -0.2111(7) 0.57215(14) 0.3026(3) 0.1029(10) Uani 1 1 d . . . . .
H00I H -0.3143 0.6052 0.3220 0.123 Uiso 1 1 calc R . . . .
C00J C -0.2791(6) 0.54471(14) 0.1961(3) 0.0978(9) Uani 1 1 d . . . . .
H00J H -0.4288 0.5591 0.1434 0.117 Uiso 1 1 calc R . . . .

loop_
_atom_site_aniso_label
_atom_site_aniso_U_11
_atom_site_aniso_U_22
_atom_site_aniso_U_33
_atom_site_aniso_U_23
_atom_site_aniso_U_13
_atom_site_aniso_U_12
O001 0.0940(12) 0.0800(11) 0.0626(10) -0.0013(8) 0.0205(8) 0.0126(9)
N002 0.0719(12) 0.0639(12) 0.0597(11) 0.0025(9) 0.0171(9) 0.0009(9)
O003 0.1095(15) 0.1172(16) 0.0707(11) -0.0128(10) 0.0035(10) 0.0271(11)
N004 0.0873(14) 0.0821(14) 0.0676(13) -0.0032(11) 0.0205(10) 0.0152(11)
C005 0.0574(12) 0.0600(13) 0.0574(12) -0.0007(10) 0.0084(10) -0.0081(8)
C006 0.0647(13) 0.0627(13) 0.0566(13) -0.0040(11) 0.0170(11) -0.0058(9)
C007 0.0659(14) 0.0645(14) 0.0644(14) -0.0065(12) 0.0176(11) -0.0083(11)
C008 0.0559(13) 0.0585(13) 0.0745(15) 0.0029(11) 0.0146(11) -0.0064(11)
C009 0.0729(15) 0.0714(15) 0.0568(13) 0.0088(11) 0.0167(11) -0.0064(12)
C00A 0.0728(15) 0.0775(16) 0.0534(13) -0.0036(11) 0.0149(11) -0.0054(12)
C00B 0.0626(14) 0.0739(16) 0.0679(15) -0.0004(12) 0.0092(11) -0.0080(12)
C00C 0.0769(16) 0.0693(16) 0.0628(14) 0.0082(11) 0.0046(12) -0.0009(12)
C00D 0.0682(15) 0.0677(15) 0.0781(16) 0.0018(12) 0.0142(12) 0.0036(11)
C00E 0.0751(15) 0.0789(17) 0.0704(15) 0.0007(13) 0.0263(12) 0.0007(13)
C00F 0.0721(17) 0.0735(17) 0.0918(18) 0.0098(14) 0.0139(14) -0.0072(13)
C00G 0.0879(19) 0.0700(17) 0.0853(18) -0.0011(13) 0.0175(14) -0.0013(14)
C00H 0.121(2) 0.0704(18) 0.108(2) -0.0081(16) 0.0430(19) -0.0019(18)
C00I 0.102(2) 0.0662(18) 0.153(3) 0.017(2) 0.059(2) 0.0116(16)
C00J 0.080(2) 0.081(2) 0.133(3) 0.0227(19) 0.0215(17) 0.0095(15)

loop_
_atom_type_symbol
_atom_type_description
_atom_type_scat_dispersion_real
_atom_type_scat_dispersion_imag
_atom_type_scat_source
C C 0.0033 0.0016 'International Tables Vol C Tables 4.2.6.8 and 6.1.1.4'
H H 0.0000 0.0000 'International Tables Vol C Tables 4.2.6.8 and 6.1.1.4'
N N 0.0061 0.0033 'International Tables Vol C Tables 4.2.6.8 and 6.1.1.4'
O O 0.0106 0.0060 'International Tables Vol C Tables 4.2.6.8 and 6.1.1.4'

loop_
_geom_angle_atom_site_label_1
_geom_angle_atom_site_label_2
_geom_angle_atom_site_label_3
_geom_angle
_geom_angle_site_symmetry_1
_geom_angle_site_symmetry_3
_geom_angle_publ_flag
C006 O001 N004 105.78(16) . . ?
C006 N002 C007 102.38(19) . . ?
C007 N004 O001 102.68(17) . . ?
C009 C005 C006 118.5(2) . . ?
C00A C005 C006 122.6(2) . . ?
C00A C005 C009 118.8(2) . . ?
O001 C006 C005 118.64(19) . . ?
N002 C006 O001 113.1(2) . . ?
N002 C006 C005 128.3(2) . . ?
N002 C007 C00B 120.3(2) . . ?
N004 C007 N002 116.1(2) . . ?
N004 C007 C00B 123.2(2) . . ?
C00F C008 C00B 117.0(2) . . ?
C00G C008 C00B 124.4(2) . . ?
C00G C008 C00F 118.5(2) . . ?
C005 C009 H009 119.8 . . ?
C00E C009 C005 120.4(2) . . ?
C00E C009 H009 119.8 . . ?
C005 C00A H00A 120.0 . . ?
C00C C00A C005 120.0(2) . . ?
C00C C00A H00A 120.0 . . ?
O003 C00B C007 116.7(2) . . ?
O003 C00B C008 121.7(2) . . ?
C008 C00B C007 121.6(2) . . ?
C00A C00C H00C 119.7 . . ?
C00D C00C C00A 120.5(2) . . ?
C00D C00C H00C 119.7 . . ?
C00C C00D H00D 119.9 . . ?
C00C C00D C00E 120.3(2) . . ?
C00E C00D H00D 119.9 . . ?
C009 C00E H00E 120.0 . . ?
C00D C00E C009 119.9(2) . . ?
C00D C00E H00E 120.0 . . ?
C008 C00F H00F 119.8 . . ?
C008 C00F C00J 120.5(3) . . ?
C00J C00F H00F 119.8 . . ?
C008 C00G H00G 119.6 . . ?
C008 C00G C00H 120.8(3) . . ?
C00H C00G H00G 119.6 . . ?
C00G C00H H00H 119.9 . . ?
C00I C00H C00G 120.2(3) . . ?
C00I C00H H00H 119.9 . . ?
C00H C00I H00I 120.0 . . ?
C00H C00I C00J 120.0(3) . . ?
C00J C00I H00I 120.0 . . ?
C00F C00J H00J 120.0 . . ?
C00I C00J C00F 120.0(3) . . ?
C00I C00J H00J 120.0 . . ?

loop_
_geom_bond_atom_site_label_1
_geom_bond_atom_site_label_2
_geom_bond_distance
_geom_bond_site_symmetry_2
_geom_bond_publ_flag
O001 N004 1.429(3) . ?
O001 C006 1.346(3) . ?
N002 C006 1.303(3) . ?
N002 C007 1.364(3) . ?
O003 C00B 1.213(3) . ?
N004 C007 1.289(3) . ?
C005 C006 1.457(3) . ?
C005 C009 1.391(3) . ?
C005 C00A 1.388(3) . ?
C007 C00B 1.497(3) . ?
C008 C00B 1.490(3) . ?
C008 C00F 1.384(3) . ?
C008 C00G 1.374(3) . ?
C009 H009 0.9300 . ?
C009 C00E 1.374(3) . ?
C00A H00A 0.9300 . ?
C00A C00C 1.374(3) . ?
C00C H00C 0.9300 . ?
C00C C00D 1.366(3) . ?
C00D H00D 0.9300 . ?
C00D C00E 1.373(3) . ?
C00E H00E 0.9300 . ?
C00F H00F 0.9300 . ?
C00F C00J 1.385(4) . ?
C00G H00G 0.9300 . ?
C00G C00H 1.389(4) . ?
C00H H00H 0.9300 . ?
C00H C00I 1.356(4) . ?
C00I H00I 0.9300 . ?
C00I C00J 1.373(4) . ?
C00J H00J 0.9300 . ?
